data_4302070
loop_
_publ_author_name
'Christer B. Aaker\"oy'
'Benjamin M. T. Scott'
'Michelle M. Smith'
'Joaquin F. Urbina'
'John Desper'

_publ_section_title
;
Establishing Amide...Amide Reliability and Synthon Transferability in
the Supramolecular Assembly of Metal-Containing One-Dimensional
Architectures
;
_journal_name_full 'Inorganic Chemistry'
_journal_page_first 4052
_journal_page_last 4061
_journal_paper_doi 10.1021/ic801992t
_journal_volume 48
_journal_year 2009
_chemical_formula_moiety
;
(C2 H3 O2)4 Cu2 (C11 H11 N3 O1)2
;
_chemical_formula_sum 'C30 H34 Cu2 N6 O10'
_chemical_formula_weight 765.71
_chemical_name_systematic
;
mu(OAc)4 Cu2 {3-[(pyrazol-1-yl)methyl]benzamide}2
;
_space_group_IT_number 2
_symmetry_cell_setting triclinic
_symmetry_space_group_name_Hall '-P 1'
_symmetry_space_group_name_H-M 'P -1'
_atom_sites_solution_hydrogens geom
_atom_sites_solution_primary direct
_atom_sites_solution_secondary difmap
_audit_creation_method SHELXL-97
_cell_angle_alpha 110.1640(10)
_cell_angle_beta 109.1250(10)
_cell_angle_gamma 90.5040(10)
_cell_formula_units_Z 1
_cell_length_a 8.0173(4)
_cell_length_b 10.1615(5)
_cell_length_c 11.4846(6)
_cell_measurement_reflns_used 5195
_cell_measurement_temperature 100(2)
_cell_measurement_theta_max 30.00
_cell_measurement_theta_min 2.35
_cell_volume 821.95(7)
_computing_cell_refinement 'Bruker XSCANS'
_computing_data_collection 'Bruker XSCANS'
_computing_data_reduction 'Bruker SHELXTL'
_computing_molecular_graphics 'Bruker SHELXTL'
_computing_publication_material 'Bruker SHELXTL'
_computing_structure_refinement 'SHELXL-97 (Sheldrick, 1997)'
_computing_structure_solution 'SHELXS-97 (Sheldrick, 1990)'
_diffrn_ambient_temperature 100(2)
_diffrn_measured_fraction_theta_full 0.982
_diffrn_measured_fraction_theta_max 0.982
_diffrn_measurement_device_type 'CCD area detector'
_diffrn_measurement_method 'phi and omega scans'
_diffrn_radiation_monochromator graphite
_diffrn_radiation_source 'fine-focus sealed tube'
_diffrn_radiation_type MoK\a
_diffrn_radiation_wavelength 0.71073
_diffrn_reflns_av_R_equivalents 0.0210
_diffrn_reflns_av_sigmaI/netI 0.0328
_diffrn_reflns_limit_h_max 10
_diffrn_reflns_limit_h_min -11
_diffrn_reflns_limit_k_max 14
_diffrn_reflns_limit_k_min -13
_diffrn_reflns_limit_l_max 16
_diffrn_reflns_limit_l_min -16
_diffrn_reflns_number 9572
_diffrn_reflns_theta_full 30.00
_diffrn_reflns_theta_max 30.00
_diffrn_reflns_theta_min 2.02
_exptl_absorpt_coefficient_mu 1.359
_exptl_absorpt_correction_T_max 1.000
_exptl_absorpt_correction_T_min 0.705
_exptl_absorpt_correction_type multi-scan
_exptl_absorpt_process_details SADABS
_exptl_crystal_colour green
_exptl_crystal_density_diffrn 1.547
_exptl_crystal_density_method 'not measured'
_exptl_crystal_description block
_exptl_crystal_F_000 394
_exptl_crystal_size_max 0.38
_exptl_crystal_size_mid 0.30
_exptl_crystal_size_min 0.07
_refine_diff_density_max 0.660
_refine_diff_density_min -0.311
_refine_diff_density_rms 0.080
_refine_ls_extinction_method none
_refine_ls_goodness_of_fit_ref 1.082
_refine_ls_hydrogen_treatment mixed
_refine_ls_matrix_type full
_refine_ls_number_parameters 223
_refine_ls_number_reflns 4714
_refine_ls_number_restraints 0
_refine_ls_restrained_S_all 1.082
_refine_ls_R_factor_all 0.0325
_refine_ls_R_factor_gt 0.0304
_refine_ls_shift/su_max 0.000
_refine_ls_shift/su_mean 0.000
_refine_ls_structure_factor_coef Fsqd
_refine_ls_weighting_details 'calc w=1/[\s^2^(Fo^2^)+(0.0400P)^2^+0.3000P] where P=(Fo^2^+2Fc^2^)/3'
_refine_ls_weighting_scheme calc
_refine_ls_wR_factor_gt 0.0783
_refine_ls_wR_factor_ref 0.0794
_reflns_number_gt 4413
_reflns_number_total 4714
_reflns_threshold_expression >2sigma(I)
_cod_data_source_file ic801992t_si_002_11.cif
_cod_data_source_block 6b
_cod_depositor_comments
;
The following automatic conversions were performed:
'_symmetry_cell_setting' value 'Triclinic' changed to 'triclinic'
according to '/home/saulius/struct/CIF-dictionaries/cif_core.dic'
dictionary named 'cif_core.dic' version 2.4.1 from 2010-06-29.

Automatic conversion script
Id: cif_fix_enum 1527 2010-12-29 10:47:43Z saulius 
;
_cod_original_sg_symbol_H-M P-1
_cod_database_code 4302070

loop_
_symmetry_equiv_pos_as_xyz
'x, y, z'
'-x, -y, -z'

loop_
_atom_site_label
_atom_site_type_symbol
_atom_site_fract_x
_atom_site_fract_y
_atom_site_fract_z
_atom_site_U_iso_or_equiv
_atom_site_adp_type
_atom_site_occupancy
_atom_site_symmetry_multiplicity
_atom_site_calc_flag
_atom_site_refinement_flags
_atom_site_disorder_assembly
_atom_site_disorder_group
Cu1 Cu 0.53173(2) 0.140542(17) 0.053893(16) 0.01027(6) Uani 1 1 d . . .
N11 N 0.47706(17) 0.47138(13) 0.14511(12) 0.0142(2) Uani 1 1 d . . .
N12 N 0.58862(17) 0.37200(13) 0.14008(12) 0.0126(2) Uani 1 1 d . . .
C13 C 0.7472(2) 0.44072(16) 0.16576(15) 0.0158(3) Uani 1 1 d . . .
H13 H 0.8525 0.3978 0.1688 0.019 Uiso 1 1 calc R . .
C14 C 0.7374(2) 0.58430(16) 0.18763(15) 0.0187(3) Uani 1 1 d . . .
H14 H 0.8311 0.6556 0.2081 0.022 Uiso 1 1 calc R . .
C15 C 0.5628(2) 0.59928(16) 0.17301(15) 0.0183(3) Uani 1 1 d . . .
H15 H 0.5115 0.6844 0.1811 0.022 Uiso 1 1 calc R . .
C21 C 0.1751(2) 0.66912(15) 0.42583(14) 0.0141(3) Uani 1 1 d . . .
C22 C 0.2040(2) 0.61998(15) 0.30545(14) 0.0143(3) Uani 1 1 d . . .
H22 H 0.1830 0.6764 0.2525 0.017 Uiso 1 1 calc R . .
C23 C 0.2630(2) 0.49009(15) 0.26181(15) 0.0157(3) Uani 1 1 d . . .
C24 C 0.2931(2) 0.40718(17) 0.34042(17) 0.0204(3) Uani 1 1 d . . .
H24 H 0.3331 0.3179 0.3118 0.024 Uiso 1 1 calc R . .
C25 C 0.2643(2) 0.45550(18) 0.46001(17) 0.0223(3) Uani 1 1 d . . .
H25 H 0.2850 0.3990 0.5129 0.027 Uiso 1 1 calc R . .
C26 C 0.2054(2) 0.58586(17) 0.50318(15) 0.0187(3) Uani 1 1 d . . .
H26 H 0.1859 0.6181 0.5851 0.022 Uiso 1 1 calc R . .
C27 C 0.1045(2) 0.80811(15) 0.46113(14) 0.0141(3) Uani 1 1 d . . .
N27 N 0.0862(2) 0.86352(16) 0.57907(13) 0.0199(3) Uani 1 1 d . . .
H27A H 0.054(3) 0.938(2) 0.597(2) 0.024 Uiso 1 1 d . . .
H27B H 0.121(3) 0.829(2) 0.635(2) 0.024 Uiso 1 1 d . . .
O27 O 0.06245(17) 0.86810(12) 0.38036(11) 0.0205(2) Uani 1 1 d . . .
C28 C 0.2912(2) 0.43966(16) 0.13067(15) 0.0178(3) Uani 1 1 d . . .
H28A H 0.2540 0.3361 0.0867 0.021 Uiso 1 1 calc R . .
H28B H 0.2148 0.4853 0.0730 0.021 Uiso 1 1 calc R . .
C31 C 0.83394(19) -0.00228(15) 0.09545(13) 0.0124(3) Uani 1 1 d . . .
O31 O 0.78670(14) 0.11975(11) 0.12414(11) 0.0159(2) Uani 1 1 d . . .
O32 O 0.72933(15) -0.11662(12) 0.02843(11) 0.0184(2) Uani 1 1 d . . .
C32 C 1.0297(2) -0.01342(17) 0.14620(15) 0.0171(3) Uani 1 1 d . . .
H32A H 1.0567 -0.0434 0.2221 0.021 Uiso 1 1 calc R . .
H32B H 1.0989 0.0790 0.1738 0.021 Uiso 1 1 calc R . .
H32C H 1.0611 -0.0831 0.0758 0.021 Uiso 1 1 calc R . .
C41 C 0.47371(19) -0.00337(15) 0.21341(14) 0.0125(3) Uani 1 1 d . . .
O41 O 0.50553(15) 0.11725(11) 0.21052(10) 0.0165(2) Uani 1 1 d . . .
O42 O 0.44608(16) -0.11931(11) 0.11790(10) 0.0170(2) Uani 1 1 d . . .
C42 C 0.4719(2) -0.00884(17) 0.34268(14) 0.0174(3) Uani 1 1 d . . .
H42A H 0.5795 -0.0448 0.3841 0.021 Uiso 1 1 calc R . .
H42B H 0.3663 -0.0717 0.3258 0.021 Uiso 1 1 calc R . .
H42C H 0.4688 0.0865 0.4021 0.021 Uiso 1 1 calc R . .

loop_
_atom_site_aniso_label
_atom_site_aniso_U_11
_atom_site_aniso_U_22
_atom_site_aniso_U_33
_atom_site_aniso_U_23
_atom_site_aniso_U_13
_atom_site_aniso_U_12
Cu1 0.01216(10) 0.00872(9) 0.01121(9) 0.00393(6) 0.00540(6) 0.00337(6)
N11 0.0167(6) 0.0094(5) 0.0164(6) 0.0033(4) 0.0072(5) 0.0049(4)
N12 0.0145(6) 0.0102(5) 0.0144(5) 0.0045(4) 0.0065(4) 0.0051(4)
C13 0.0165(7) 0.0143(7) 0.0175(7) 0.0065(5) 0.0065(5) 0.0029(5)
C14 0.0245(8) 0.0134(7) 0.0182(7) 0.0058(5) 0.0075(6) -0.0004(6)
C15 0.0257(8) 0.0100(6) 0.0183(7) 0.0041(5) 0.0078(6) 0.0038(6)
C21 0.0158(7) 0.0109(6) 0.0158(6) 0.0039(5) 0.0068(5) 0.0029(5)
C22 0.0151(7) 0.0117(6) 0.0161(6) 0.0038(5) 0.0068(5) 0.0033(5)
C23 0.0144(7) 0.0122(6) 0.0189(7) 0.0028(5) 0.0071(5) 0.0034(5)
C24 0.0213(8) 0.0136(7) 0.0281(8) 0.0079(6) 0.0105(6) 0.0075(6)
C25 0.0268(9) 0.0187(7) 0.0281(8) 0.0140(6) 0.0122(7) 0.0085(6)
C26 0.0220(8) 0.0196(7) 0.0190(7) 0.0091(6) 0.0106(6) 0.0071(6)
C27 0.0150(7) 0.0125(6) 0.0149(6) 0.0032(5) 0.0072(5) 0.0026(5)
N27 0.0298(8) 0.0179(6) 0.0148(6) 0.0059(5) 0.0112(5) 0.0119(6)
O27 0.0338(7) 0.0155(5) 0.0190(5) 0.0082(4) 0.0154(5) 0.0118(5)
C28 0.0155(7) 0.0151(7) 0.0184(7) 0.0003(5) 0.0067(6) 0.0047(5)
C31 0.0129(6) 0.0163(6) 0.0111(6) 0.0070(5) 0.0062(5) 0.0044(5)
O31 0.0135(5) 0.0128(5) 0.0209(5) 0.0060(4) 0.0055(4) 0.0040(4)
O32 0.0133(5) 0.0130(5) 0.0237(5) 0.0034(4) 0.0036(4) 0.0044(4)
C32 0.0127(7) 0.0238(8) 0.0183(7) 0.0106(6) 0.0066(5) 0.0060(6)
C41 0.0109(6) 0.0155(6) 0.0130(6) 0.0064(5) 0.0054(5) 0.0039(5)
O41 0.0249(6) 0.0122(5) 0.0150(5) 0.0048(4) 0.0105(4) 0.0021(4)
O42 0.0272(6) 0.0120(5) 0.0151(5) 0.0060(4) 0.0105(4) 0.0039(4)
C42 0.0209(7) 0.0197(7) 0.0130(6) 0.0070(5) 0.0068(5) 0.0011(6)

loop_
_atom_type_symbol
_atom_type_description
_atom_type_scat_dispersion_real
_atom_type_scat_dispersion_imag
_atom_type_scat_source
C C 0.0033 0.0016 'International Tables Vol C Tables 4.2.6.8 and 6.1.1.4'
H H 0.0000 0.0000 'International Tables Vol C Tables 4.2.6.8 and 6.1.1.4'
N N 0.0061 0.0033 'International Tables Vol C Tables 4.2.6.8 and 6.1.1.4'
O O 0.0106 0.0060 'International Tables Vol C Tables 4.2.6.8 and 6.1.1.4'
Cu Cu 0.3201 1.2651 'International Tables Vol C Tables 4.2.6.8 and 6.1.1.4'

loop_
_geom_angle_atom_site_label_1
_geom_angle_atom_site_label_2
_geom_angle_atom_site_label_3
_geom_angle
_geom_angle_site_symmetry_1
_geom_angle_site_symmetry_3
_geom_angle_publ_flag
O32 Cu1 O41 89.50(5) 2_655 . ?
O32 Cu1 O42 89.88(5) 2_655 2_655 ?
O41 Cu1 O42 167.74(4) . 2_655 ?
O32 Cu1 O31 167.67(4) 2_655 . ?
O41 Cu1 O31 88.19(5) . . ?
O42 Cu1 O31 89.82(5) 2_655 . ?
O32 Cu1 N12 100.00(5) 2_655 . ?
O41 Cu1 N12 95.92(4) . . ?
O42 Cu1 N12 96.25(4) 2_655 . ?
O31 Cu1 N12 92.28(4) . . ?
O32 Cu1 Cu1 80.82(3) 2_655 2_655 ?
O41 Cu1 Cu1 85.24(3) . 2_655 ?
O42 Cu1 Cu1 82.57(3) 2_655 2_655 ?
O31 Cu1 Cu1 86.92(3) . 2_655 ?
N12 Cu1 Cu1 178.58(3) . 2_655 ?
C15 N11 N12 111.32(13) . . ?
C15 N11 C28 126.49(13) . . ?
N12 N11 C28 122.05(12) . . ?
C13 N12 N11 105.21(12) . . ?
C13 N12 Cu1 121.98(10) . . ?
N11 N12 Cu1 130.57(10) . . ?
N12 C13 C14 111.03(14) . . ?
N12 C13 H13 124.5 . . ?
C14 C13 H13 124.5 . . ?
C15 C14 C13 104.79(14) . . ?
C15 C14 H14 127.6 . . ?
C13 C14 H14 127.6 . . ?
N11 C15 C14 107.65(13) . . ?
N11 C15 H15 126.2 . . ?
C14 C15 H15 126.2 . . ?
C26 C21 C22 119.35(13) . . ?
C26 C21 C27 123.73(13) . . ?
C22 C21 C27 116.87(13) . . ?
C23 C22 C21 121.16(14) . . ?
C23 C22 H22 119.4 . . ?
C21 C22 H22 119.4 . . ?
C22 C23 C24 119.01(14) . . ?
C22 C23 C28 119.77(14) . . ?
C24 C23 C28 121.21(13) . . ?
C25 C24 C23 120.02(14) . . ?
C25 C24 H24 120.0 . . ?
C23 C24 H24 120.0 . . ?
C24 C25 C26 120.64(15) . . ?
C24 C25 H25 119.7 . . ?
C26 C25 H25 119.7 . . ?
C25 C26 C21 119.82(14) . . ?
C25 C26 H26 120.1 . . ?
C21 C26 H26 120.1 . . ?
O27 C27 N27 121.41(14) . . ?
O27 C27 C21 119.75(13) . . ?
N27 C27 C21 118.83(13) . . ?
C27 N27 H27A 117.5(16) . . ?
C27 N27 H27B 122.3(16) . . ?
H27A N27 H27B 120(2) . . ?
N11 C28 C23 112.57(12) . . ?
N11 C28 H28A 109.1 . . ?
C23 C28 H28A 109.1 . . ?
N11 C28 H28B 109.1 . . ?
C23 C28 H28B 109.1 . . ?
H28A C28 H28B 107.8 . . ?
O32 C31 O31 125.06(14) . . ?
O32 C31 C32 116.92(13) . . ?
O31 C31 C32 118.02(13) . . ?
C31 O31 Cu1 119.57(10) . . ?
C31 O32 Cu1 127.56(10) . 2_655 ?
C31 C32 H32A 109.5 . . ?
C31 C32 H32B 109.5 . . ?
H32A C32 H32B 109.5 . . ?
C31 C32 H32C 109.5 . . ?
H32A C32 H32C 109.5 . . ?
H32B C32 H32C 109.5 . . ?
O42 C41 O41 125.32(13) . . ?
O42 C41 C42 117.44(13) . . ?
O41 C41 C42 117.23(13) . . ?
C41 O41 Cu1 121.93(9) . . ?
C41 O42 Cu1 124.73(9) . 2_655 ?
C41 C42 H42A 109.5 . . ?
C41 C42 H42B 109.5 . . ?
H42A C42 H42B 109.5 . . ?
C41 C42 H42C 109.5 . . ?
H42A C42 H42C 109.5 . . ?
H42B C42 H42C 109.5 . . ?

loop_
_geom_bond_atom_site_label_1
_geom_bond_atom_site_label_2
_geom_bond_distance
_geom_bond_site_symmetry_2
_geom_bond_publ_flag
Cu1 O32 1.9671(11) 2_655 ?
Cu1 O41 1.9688(10) . ?
Cu1 O42 1.9768(10) 2_655 ?
Cu1 O31 1.9795(11) . ?
Cu1 N12 2.1908(12) . ?
Cu1 Cu1 2.6596(3) 2_655 ?
N11 C15 1.3481(19) . ?
N11 N12 1.3538(16) . ?
N11 C28 1.464(2) . ?
N12 C13 1.3369(19) . ?
C13 C14 1.400(2) . ?
C13 H13 0.9500 . ?
C14 C15 1.370(2) . ?
C14 H14 0.9500 . ?
C15 H15 0.9500 . ?
C21 C26 1.394(2) . ?
C21 C22 1.397(2) . ?
C21 C27 1.500(2) . ?
C22 C23 1.388(2) . ?
C22 H22 0.9500 . ?
C23 C24 1.403(2) . ?
C23 C28 1.508(2) . ?
C24 C25 1.388(2) . ?
C24 H24 0.9500 . ?
C25 C26 1.391(2) . ?
C25 H25 0.9500 . ?
C26 H26 0.9500 . ?
C27 O27 1.2387(18) . ?
C27 N27 1.3337(19) . ?
N27 H27A 0.78(2) . ?
N27 H27B 0.81(2) . ?
C28 H28A 0.9900 . ?
C28 H28B 0.9900 . ?
C31 O32 1.2606(18) . ?
C31 O31 1.2642(17) . ?
C31 C32 1.505(2) . ?
O32 Cu1 1.9671(11) 2_655 ?
C32 H32A 0.9800 . ?
C32 H32B 0.9800 . ?
C32 H32C 0.9800 . ?
C41 O42 1.2592(17) . ?
C41 O41 1.2636(17) . ?
C41 C42 1.5093(19) . ?
O42 Cu1 1.9768(10) 2_655 ?
C42 H42A 0.9800 . ?
C42 H42B 0.9800 . ?
C42 H42C 0.9800 . ?

loop_
_geom_hbond_atom_site_label_D
_geom_hbond_atom_site_label_H
_geom_hbond_atom_site_label_A
_geom_hbond_distance_DH
_geom_hbond_distance_HA
_geom_hbond_distance_DA
_geom_hbond_angle_DHA
_geom_hbond_site_symmetry_A
N27 H27A O27 0.78(2) 2.16(2) 2.9359(18) 172(2) 2_576
N27 H27B O31 0.81(2) 2.47(2) 3.1634(18) 144(2) 2_666

loop_
_geom_torsion_atom_site_label_1
_geom_torsion_atom_site_label_2
_geom_torsion_atom_site_label_3
_geom_torsion_atom_site_label_4
_geom_torsion
_geom_torsion_site_symmetry_1
_geom_torsion_site_symmetry_2
_geom_torsion_site_symmetry_3
_geom_torsion_site_symmetry_4
_geom_torsion_publ_flag
C15 N11 N12 C13 0.09(16) . . . . ?
C28 N11 N12 C13 -175.91(13) . . . . ?
C15 N11 N12 Cu1 -162.71(10) . . . . ?
C28 N11 N12 Cu1 21.29(19) . . . . ?
O32 Cu1 N12 C13 -155.78(11) 2_655 . . . ?
O41 Cu1 N12 C13 113.68(11) . . . . ?
O42 Cu1 N12 C13 -64.80(12) 2_655 . . . ?
O31 Cu1 N12 C13 25.27(11) . . . . ?
O32 Cu1 N12 N11 4.56(13) 2_655 . . . ?
O41 Cu1 N12 N11 -85.98(12) . . . . ?
O42 Cu1 N12 N11 95.54(12) 2_655 . . . ?
O31 Cu1 N12 N11 -174.39(12) . . . . ?
N11 N12 C13 C14 0.16(16) . . . . ?
Cu1 N12 C13 C14 164.81(10) . . . . ?
N12 C13 C14 C15 -0.34(17) . . . . ?
N12 N11 C15 C14 -0.30(17) . . . . ?
C28 N11 C15 C14 175.48(14) . . . . ?
C13 C14 C15 N11 0.38(17) . . . . ?
C26 C21 C22 C23 -0.3(2) . . . . ?
C27 C21 C22 C23 -177.63(14) . . . . ?
C21 C22 C23 C24 0.3(2) . . . . ?
C21 C22 C23 C28 179.44(14) . . . . ?
C22 C23 C24 C25 -0.2(2) . . . . ?
C28 C23 C24 C25 -179.34(15) . . . . ?
C23 C24 C25 C26 0.1(3) . . . . ?
C24 C25 C26 C21 -0.1(3) . . . . ?
C22 C21 C26 C25 0.2(2) . . . . ?
C27 C21 C26 C25 177.36(15) . . . . ?
C26 C21 C27 O27 -171.96(15) . . . . ?
C22 C21 C27 O27 5.3(2) . . . . ?
C26 C21 C27 N27 7.2(2) . . . . ?
C22 C21 C27 N27 -175.57(14) . . . . ?
C15 N11 C28 C23 -74.25(19) . . . . ?
N12 N11 C28 C23 101.12(15) . . . . ?
C22 C23 C28 N11 96.15(17) . . . . ?
C24 C23 C28 N11 -84.69(18) . . . . ?
O32 C31 O31 Cu1 -3.27(19) . . . . ?
C32 C31 O31 Cu1 177.60(9) . . . . ?
O32 Cu1 O31 C31 8.7(3) 2_655 . . . ?
O41 Cu1 O31 C31 87.97(11) . . . . ?
O42 Cu1 O31 C31 -79.93(11) 2_655 . . . ?
N12 Cu1 O31 C31 -176.18(10) . . . . ?
Cu1 Cu1 O31 C31 2.64(10) 2_655 . . . ?
O31 C31 O32 Cu1 1.6(2) . . . 2_655 ?
C32 C31 O32 Cu1 -179.25(9) . . . 2_655 ?
O42 C41 O41 Cu1 -4.0(2) . . . . ?
C42 C41 O41 Cu1 174.91(10) . . . . ?
O32 Cu1 O41 C41 81.47(12) 2_655 . . . ?
O42 Cu1 O41 C41 -5.6(3) 2_655 . . . ?
O31 Cu1 O41 C41 -86.42(12) . . . . ?
N12 Cu1 O41 C41 -178.53(11) . . . . ?
Cu1 Cu1 O41 C41 0.64(11) 2_655 . . . ?
O41 C41 O42 Cu1 6.0(2) . . . 2_655 ?
C42 C41 O42 Cu1 -172.87(10) . . . 2_655 ?
